data_4350124
loop_
_publ_author_name
'Tircs\'o, Gyula'
'B\'enyei, Attila'
'Br\"ucher, Ern\~o'
'Kis, Anita'
'Kiraly, R\'obert'

_publ_section_title
;
 Equilibria and structure of the
 lanthanide(III)-2-hydroxy-1,3-diaminopropane-N,N,N',N'-tetraacetate
 complexes: formation of alkoxo-bridged dimers in solid state and
 solution.
;
_journal_issue 13
_journal_name_full 'Inorganic chemistry'
_journal_page_first 4951
_journal_page_last 4962
_journal_paper_doi 10.1021/ic0517321
_journal_volume 45
_journal_year 2006
_chemical_formula_moiety 'C11 H23 K2 N2 Nd1 O14, 3(H2 O)'
_chemical_formula_sum 'C11 H29 K2 N2 Nd O17'
_chemical_formula_weight 683.8
_space_group_crystal_system triclinic
_space_group_IT_number 2
_space_group_name_Hall '-P 1'
_space_group_name_H-M_alt 'P -1'
_atom_sites_solution_hydrogens geom
_audit_creation_date 2005-07-04T08:49:42-00:00
_audit_creation_method 'WinGX routine CIF_UPDATE'
_cell_angle_alpha 78.693(10)
_cell_angle_beta 71.953(10)
_cell_angle_gamma 82.483(10)
_cell_formula_units_Z 2
_cell_length_a 9.5072(10)
_cell_length_b 10.2779(10)
_cell_length_c 13.497(2)
_cell_measurement_reflns_used 25
_cell_measurement_temperature 293(2)
_cell_measurement_theta_max 16.76
_cell_measurement_theta_min 11.43
_cell_volume 1226.1(3)
_computing_cell_refinement 'MACH3/PC (Enraf Nonius, 1996)'
_computing_data_collection 'MACH3/PC (Enraf Nonius, 1996)'
_computing_data_reduction 'PROFIT (Streltsov & Zavodnik, 1989)'
_computing_molecular_graphics 'Ortep-3 for Windows (Farrugia, 1997)'
_computing_publication_material 'WinGX publication routines (Farrugia, 1999)'
_computing_structure_refinement 'SHELXL-97 (Sheldrick, 1997)'
_computing_structure_solution 'SIR92 (Giacovazzo et al, 1993)'
_diffrn_measured_fraction_theta_full 0.997
_diffrn_measured_fraction_theta_max 0.997
_diffrn_measurement_device_type 'Enraf Nonius MACH3'
_diffrn_measurement_method 'non-profiled omega/2theta scans'
_diffrn_radiation_monochromator graphite
_diffrn_radiation_probe x-ray
_diffrn_radiation_type MoK\a
_diffrn_radiation_wavelength 0.71073
_diffrn_reflns_av_R_equivalents 0.014
_diffrn_reflns_av_unetI/netI 0.0222
_diffrn_reflns_limit_h_max 11
_diffrn_reflns_limit_h_min -2
_diffrn_reflns_limit_k_max 12
_diffrn_reflns_limit_k_min -12
_diffrn_reflns_limit_l_max 16
_diffrn_reflns_limit_l_min -15
_diffrn_reflns_number 4854
_diffrn_reflns_theta_full 25.37
_diffrn_reflns_theta_max 25.37
_diffrn_reflns_theta_min 2.03
_diffrn_source 'fine-focus sealed tube'
_diffrn_standards_decay_% -1
_diffrn_standards_interval_count 67
_diffrn_standards_interval_time 28
_diffrn_standards_number 3
_exptl_absorpt_coefficient_mu 2.534
_exptl_absorpt_correction_T_max 0.4417
_exptl_absorpt_correction_T_min 0.2911
_exptl_absorpt_correction_type psi-scan
_exptl_absorpt_process_details
;
North A.C.T., Phillips D.C. & Mathews F.S. (1968) Acta. Cryst. A24, 351
        Number of psi-scan sets used was   4
        Theta correction was applied.
        Averaged transmission function was used.
        Fourier smoothing - Window value   5
;
_exptl_crystal_colour pink
_exptl_crystal_density_diffrn 1.852
_exptl_crystal_density_method 'not measured'
_exptl_crystal_description block
_exptl_crystal_F_000 686
_exptl_crystal_size_max 0.4
_exptl_crystal_size_mid 0.35
_exptl_crystal_size_min 0.32
_refine_diff_density_max 1.162
_refine_diff_density_min -1.453
_refine_ls_extinction_method none
_refine_ls_goodness_of_fit_ref 1.503
_refine_ls_hydrogen_treatment mixed
_refine_ls_matrix_type full
_refine_ls_number_parameters 346
_refine_ls_number_reflns 4495
_refine_ls_number_restraints 16
_refine_ls_restrained_S_all 1.5
_refine_ls_R_factor_all 0.0384
_refine_ls_R_factor_gt 0.0327
_refine_ls_shift/su_max 0
_refine_ls_shift/su_mean 0
_refine_ls_structure_factor_coef Fsqd
_refine_ls_weighting_details 'calc w=1/[\s^2^(Fo^2^)+(0.0612P)^2^+3.8505P] where P=(Fo^2^+2Fc^2^)/3'
_refine_ls_weighting_scheme calc
_refine_ls_wR_factor_gt 0.1316
_refine_ls_wR_factor_ref 0.1365
_reflns_number_gt 4143
_reflns_number_total 4495
_reflns_threshold_expression >2sigma(I)
_cod_data_source_file ic0517321si20051005_075650.cif
_cod_data_source_block 0325b
_cod_database_code 4350124

loop_
_space_group_symop_operation_xyz
'x, y, z'
'-x, -y, -z'

loop_
_atom_site_label
_atom_site_type_symbol
_atom_site_fract_x
_atom_site_fract_y
_atom_site_fract_z
_atom_site_U_iso_or_equiv
_atom_site_adp_type
_atom_site_occupancy
_atom_site_calc_flag
_atom_site_refinement_flags
C1 C 0.1315(8) 0.4819(7) 0.1640(6) 0.0243(14) Uani 1 d .
H1A H 0.037 0.521 0.203 0.029 Uiso 1 calc R
H1B H 0.1118 0.412 0.1322 0.029 Uiso 1 calc R
C2 C 0.2140(7) 0.5886(7) 0.0770(5) 0.0218(14) Uani 1 d .
H2 H 0.208 0.6698 0.1064 0.026 Uiso 1 calc R
C3 C 0.8543(8) 0.3801(7) 0.0142(6) 0.0264(15) Uani 1 d .
H3A H 0.9572 0.3469 -0.0107 0.032 Uiso 1 calc R
H3B H 0.8508 0.4601 0.0432 0.032 Uiso 1 calc R
C4 C 0.2457(8) 0.5228(8) 0.2947(6) 0.0284(16) Uani 1 d .
H4A H 0.2107 0.4901 0.3699 0.034 Uiso 1 calc R
H4B H 0.1863 0.6044 0.2801 0.034 Uiso 1 calc R
C5 C 0.4059(9) 0.5555(7) 0.2675(6) 0.0279(16) Uani 1 d .
C6 C 0.1449(9) 0.3112(7) 0.3116(6) 0.0278(15) Uani 1 d .
H6A H 0.0401 0.3376 0.3383 0.033 Uiso 1 calc R
H6B H 0.1851 0.2897 0.3712 0.033 Uiso 1 calc R
C7 C 0.1623(8) 0.1881(7) 0.2615(6) 0.0249(15) Uani 1 d .
C8 C 0.8200(8) 0.1413(7) 0.0748(7) 0.0287(16) Uani 1 d .
H8A H 0.8578 0.0925 0.1316 0.034 Uiso 1 calc R
H8B H 0.9018 0.1465 0.0102 0.034 Uiso 1 calc R
C9 C 0.7030(8) 0.0631(7) 0.0635(6) 0.0259(15) Uani 1 d .
C10 C 0.7716(8) 0.2888(7) 0.2028(6) 0.0270(15) Uani 1 d .
H10A H 0.7687 0.3819 0.2082 0.032 Uiso 1 calc R
H10B H 0.8635 0.2453 0.2142 0.032 Uiso 1 calc R
C11 C 0.6419(8) 0.2262(7) 0.2878(6) 0.0258(15) Uani 1 d .
N1 N 0.2198(6) 0.4240(5) 0.2376(4) 0.0208(12) Uani 1 d .
N2 N 0.7693(6) 0.2783(6) 0.0967(5) 0.0224(12) Uani 1 d .
O1 O 0.3635(5) 0.5437(5) 0.0384(4) 0.0216(10) Uani 1 d .
O2 O 0.5067(6) 0.4947(5) 0.2061(4) 0.0298(11) Uani 1 d .
O1W O 0.3685(8) 0.2921(6) -0.0416(5) 0.0405(14) Uani 1 d D
O3 O 0.4261(7) 0.6458(7) 0.3103(6) 0.0506(17) Uani 1 d .
O2W O -0.0458(9) 0.1874(8) 0.5518(5) 0.0570(19) Uani 1 d D
O4 O 0.2732(6) 0.1746(5) 0.1829(4) 0.0284(11) Uani 1 d .
O3W O 0.2582(8) -0.3715(7) 0.5235(6) 0.0511(17) Uani 1 d D
O5 O 0.0678(7) 0.1054(6) 0.3048(5) 0.0478(17) Uani 1 d .
O4W O 0.1167(7) -0.1260(7) 0.2260(6) 0.0456(15) Uani 1 d D
O6 O 0.5914(5) 0.1250(5) 0.0415(4) 0.0272(11) Uani 1 d .
O5W O 0.6967(9) -0.3784(7) 0.3541(7) 0.0570(18) Uani 1 d D
O7 O 0.7291(7) -0.0608(5) 0.0724(6) 0.0426(15) Uani 1 d .
O6W O 0.8916(9) -0.2220(9) 0.1877(7) 0.069(2) Uani 1 d D
O8 O 0.5313(6) 0.2049(5) 0.2611(4) 0.0300(11) Uani 1 d .
O7W O 0.4226(8) -0.0410(6) 0.3534(5) 0.0436(15) Uani 1 d D
O9 O 0.6485(7) 0.2011(6) 0.3803(4) 0.0385(13) Uani 1 d .
O8W O 0.3654(9) 0.1685(8) 0.5306(6) 0.059(2) Uani 1 d D
K1 K 0.4049(2) -0.08639(17) 0.16178(14) 0.0345(4) Uani 1 d .
K2 K 0.1776(2) -0.00890(19) 0.52795(16) 0.0418(4) Uani 1 d .
Nd1 Nd 0.47055(4) 0.33430(3) 0.10266(3) 0.01609(14) Uani 1 d .
H1W H 0.384(8) 0.347(6) -0.099(3) 0.019 Uiso 1 d D
H2W H 0.315(7) 0.235(6) -0.046(6) 0.019 Uiso 1 d D
H4W H -0.079(8) 0.169(8) 0.6185(18) 0.019 Uiso 1 d D
H5W H -0.092(8) 0.253(5) 0.524(6) 0.019 Uiso 1 d D
H6W H 0.292(8) -0.329(7) 0.558(5) 0.019 Uiso 1 d D
H7W H 0.334(6) -0.373(8) 0.470(4) 0.019 Uiso 1 d D
H8W H 0.106(8) -0.046(3) 0.236(6) 0.019 Uiso 1 d D
H9W H 0.040(5) -0.138(8) 0.210(6) 0.019 Uiso 1 d D
H10W H 0.714(9) -0.450(5) 0.393(5) 0.019 Uiso 1 d D
H11W H 0.613(5) -0.375(8) 0.343(6) 0.019 Uiso 1 d D
H12W H 0.836(7) -0.175(7) 0.153(5) 0.019 Uiso 1 d D
H13W H 0.833(7) -0.270(7) 0.238(4) 0.019 Uiso 1 d D
H14W H 0.447(8) 0.038(3) 0.331(6) 0.019 Uiso 1 d D
H15W H 0.493(6) -0.083(7) 0.375(6) 0.019 Uiso 1 d D
H16W H 0.432(6) 0.201(7) 0.477(4) 0.019 Uiso 1 d D
H17W H 0.348(9) 0.242(4) 0.552(6) 0.019 Uiso 1 d D

loop_
_atom_site_aniso_label
_atom_site_aniso_U_11
_atom_site_aniso_U_22
_atom_site_aniso_U_33
_atom_site_aniso_U_23
_atom_site_aniso_U_13
_atom_site_aniso_U_12
C1 0.019(3) 0.028(4) 0.025(4) -0.003(3) -0.005(3) -0.002(3)
C2 0.017(3) 0.021(3) 0.026(4) -0.004(3) -0.004(3) -0.002(3)
C3 0.026(4) 0.023(3) 0.028(4) 0.001(3) -0.008(3) -0.006(3)
C4 0.030(4) 0.032(4) 0.026(4) -0.012(3) -0.005(3) -0.003(3)
C5 0.037(4) 0.023(3) 0.027(4) -0.007(3) -0.012(3) -0.003(3)
C6 0.033(4) 0.025(4) 0.021(3) 0.000(3) -0.004(3) -0.003(3)
C7 0.025(4) 0.020(3) 0.025(4) 0.004(3) -0.006(3) -0.003(3)
C8 0.026(4) 0.022(4) 0.040(4) -0.007(3) -0.011(3) -0.001(3)
C9 0.026(4) 0.024(4) 0.025(4) -0.005(3) -0.005(3) 0.000(3)
C10 0.031(4) 0.026(4) 0.028(4) -0.001(3) -0.014(3) -0.008(3)
C11 0.034(4) 0.021(3) 0.024(4) 0.000(3) -0.014(3) -0.001(3)
N1 0.024(3) 0.017(3) 0.019(3) -0.003(2) -0.004(2) -0.001(2)
N2 0.024(3) 0.021(3) 0.023(3) 0.001(2) -0.009(2) -0.002(2)
O1 0.016(2) 0.020(2) 0.024(2) 0.0032(19) -0.0027(19) -0.0025(18)
O2 0.033(3) 0.029(3) 0.031(3) -0.011(2) -0.010(2) -0.002(2)
O1W 0.062(4) 0.031(3) 0.040(3) 0.004(2) -0.031(3) -0.022(3)
O3 0.041(3) 0.052(4) 0.070(5) -0.040(4) -0.013(3) -0.004(3)
O2W 0.065(5) 0.058(4) 0.036(4) -0.002(3) -0.011(3) 0.020(4)
O4 0.027(3) 0.022(2) 0.032(3) -0.005(2) -0.002(2) -0.007(2)
O3W 0.056(4) 0.055(4) 0.051(4) -0.021(3) -0.022(3) -0.002(3)
O5 0.043(4) 0.034(3) 0.055(4) -0.009(3) 0.010(3) -0.019(3)
O4W 0.044(4) 0.040(3) 0.059(4) -0.017(3) -0.018(3) 0.000(3)
O6 0.024(3) 0.028(3) 0.034(3) -0.012(2) -0.011(2) 0.001(2)
O5W 0.058(4) 0.046(4) 0.072(5) -0.002(4) -0.029(4) -0.011(4)
O7 0.048(4) 0.021(3) 0.070(4) -0.009(3) -0.033(3) 0.003(2)
O6W 0.049(4) 0.072(5) 0.083(6) 0.019(4) -0.033(4) -0.010(4)
O8 0.032(3) 0.034(3) 0.025(3) 0.007(2) -0.014(2) -0.010(2)
O7W 0.056(4) 0.033(3) 0.042(4) 0.002(3) -0.017(3) -0.012(3)
O9 0.049(3) 0.046(3) 0.023(3) 0.002(2) -0.017(3) -0.006(3)
O8W 0.056(4) 0.055(4) 0.061(5) -0.023(4) 0.004(4) -0.016(4)
K1 0.0358(9) 0.0319(9) 0.0366(9) -0.0093(7) -0.0080(7) -0.0054(7)
K2 0.0324(9) 0.0392(10) 0.0486(11) 0.0019(8) -0.0100(8) -0.0031(8)
Nd1 0.0176(2) 0.0139(2) 0.0163(2) -0.00020(13) -0.00520(13) -0.00240(13)

loop_
_atom_type_symbol
_atom_type_description
_atom_type_scat_dispersion_real
_atom_type_scat_dispersion_imag
_atom_type_scat_source
C C 0.0033 0.0016 'International Tables Vol C Tables 4.2.6.8 and 6.1.1.4'
H H 0 0 'International Tables Vol C Tables 4.2.6.8 and 6.1.1.4'
N N 0.0061 0.0033 'International Tables Vol C Tables 4.2.6.8 and 6.1.1.4'
O O 0.0106 0.006 'International Tables Vol C Tables 4.2.6.8 and 6.1.1.4'
K K 0.2009 0.2494 'International Tables Vol C Tables 4.2.6.8 and 6.1.1.4'
Nd Nd -0.1943 3.0179 'International Tables Vol C Tables 4.2.6.8 and 6.1.1.4'

loop_
_geom_angle_atom_site_label_1
_geom_angle_atom_site_label_2
_geom_angle_atom_site_label_3
_geom_angle
_geom_angle_site_symmetry_1
_geom_angle_site_symmetry_3
N1 C1 C2 111.0(5) . .
N1 C1 H1A 109.4 . .
C2 C1 H1A 109.4 . .
N1 C1 H1B 109.4 . .
C2 C1 H1B 109.4 . .
H1A C1 H1B 108 . .
O1 C2 C3 108.8(6) . 2_665
O1 C2 C1 109.8(5) . .
C3 C2 C1 110.8(6) 2_665 .
O1 C2 H2 109.1 . .
C3 C2 H2 109.1 2_665 .
C1 C2 H2 109.1 . .
N2 C3 C2 108.6(6) . 2_665
N2 C3 H3A 110 . .
C2 C3 H3A 110 2_665 .
N2 C3 H3B 110 . .
C2 C3 H3B 110 2_665 .
H3A C3 H3B 108.3 . .
N1 C4 C5 115.4(6) . .
N1 C4 H4A 108.4 . .
C5 C4 H4A 108.4 . .
N1 C4 H4B 108.4 . .
C5 C4 H4B 108.4 . .
H4A C4 H4B 107.5 . .
O2 C5 O3 124.2(7) . .
O2 C5 C4 120.6(6) . .
O3 C5 C4 115.2(7) . .
N1 C6 C7 113.0(6) . .
N1 C6 H6A 109 . .
C7 C6 H6A 109 . .
N1 C6 H6B 109 . .
C7 C6 H6B 109 . .
H6A C6 H6B 107.8 . .
O5 C7 O4 125.2(7) . .
O5 C7 C6 116.7(7) . .
O4 C7 C6 118.0(6) . .
N2 C8 C9 115.4(6) . .
N2 C8 H8A 108.4 . .
C9 C8 H8A 108.4 . .
N2 C8 H8B 108.4 . .
C9 C8 H8B 108.4 . .
H8A C8 H8B 107.5 . .
O6 C9 O7 124.4(7) . .
O6 C9 C8 118.8(6) . .
O7 C9 C8 116.7(7) . .
O6 C9 K1 64.9(4) . .
O7 C9 K1 68.5(4) . .
C8 C9 K1 150.9(5) . .
O6 C9 K1 50.9(4) . 2_655
O7 C9 K1 93.4(5) . 2_655
C8 C9 K1 125.7(5) . 2_655
K1 C9 K1 80.34(17) . 2_655
N2 C10 C11 112.0(6) . .
N2 C10 H10A 109.2 . .
C11 C10 H10A 109.2 . .
N2 C10 H10B 109.2 . .
C11 C10 H10B 109.2 . .
H10A C10 H10B 107.9 . .
O9 C11 O8 123.7(7) . .
O9 C11 C10 118.1(7) . .
O8 C11 C10 118.2(6) . .
C6 N1 C4 111.2(5) . .
C6 N1 C1 109.0(6) . .
C4 N1 C1 112.7(6) . .
C6 N1 Nd1 109.9(4) . .
C4 N1 Nd1 112.8(4) . .
C1 N1 Nd1 100.8(4) . .
C10 N2 C3 112.4(6) . .
C10 N2 C8 110.3(6) . .
C3 N2 C8 112.2(6) . .
C10 N2 Nd1 104.4(4) . .
C3 N2 Nd1 107.1(4) . .
C8 N2 Nd1 110.1(4) . .
C2 O1 Nd1 122.3(4) . 2_665
C2 O1 Nd1 124.4(4) . .
Nd1 O1 Nd1 113.23(18) 2_665 .
C5 O2 Nd1 125.6(5) . .
Nd1 O1W K1 106.5(2) . 2_655
Nd1 O1W H1W 118(5) . .
K1 O1W H1W 89(5) 2_655 .
Nd1 O1W H2W 135(5) . .
K1 O1W H2W 76(5) 2_655 .
H1W O1W H2W 107(7) . .
C5 O3 K1 108.0(5) . 1_565
K2 O2W K2 81.4(2) . 2_556
K2 O2W H4W 97(5) . .
K2 O2W H4W 105(5) 2_556 .
K2 O2W H5W 149(5) . .
K2 O2W H5W 90(5) 2_556 .
H4W O2W H5W 114(8) . .
C7 O4 Nd1 125.2(4) . .
C7 O4 K1 117.8(4) . .
Nd1 O4 K1 108.46(18) . .
H6W O3W H7W 99(8) . .
C7 O5 K2 151.5(5) . 2_556
K1 O4W H8W 84(5) . .
K1 O4W H9W 148(5) . .
H8W O4W H9W 105(8) . .
C9 O6 Nd1 124.8(5) . .
C9 O6 K1 109.1(4) . 2_655
Nd1 O6 K1 118.3(2) . 2_655
C9 O6 K1 92.1(4) . .
Nd1 O6 K1 107.70(18) . .
K1 O6 K1 97.04(16) 2_655 .
H10W O5W H11W 112(8) . .
C9 O7 K1 88.3(5) . .
H12W O6W H13W 105(8) . .
C11 O8 Nd1 122.3(4) . .
K1 O7W K2 124.3(3) . .
K1 O7W H14W 95(5) . .
K2 O7W H14W 102(5) . .
K1 O7W H15W 117(5) . .
K2 O7W H15W 108(5) . .
H14W O7W H15W 106(8) . .
C11 O9 K2 129.9(5) . 2_656
K2 O8W H16W 124(5) . .
K2 O8W H17W 131(5) . .
H16W O8W H17W 90(8) . .
O4W K1 O7W 96.7(2) . .
O4W K1 O4 78.20(18) . .
O7W K1 O4 74.09(18) . .
O4W K1 O6 87.58(19) . 2_655
O7W K1 O6 175.61(19) . 2_655
O4 K1 O6 105.92(16) . 2_655
O4W K1 O6 137.43(19) . .
O7W K1 O6 93.16(17) . .
O4 K1 O6 64.97(14) . .
O6 K1 O6 82.96(16) 2_655 .
O4W K1 O7 173.67(19) . .
O7W K1 O7 89.0(2) . .
O4 K1 O7 106.13(15) . .
O6 K1 O7 86.78(17) 2_655 .
O6 K1 O7 44.42(15) . .
O4W K1 O3 83.0(2) . 1_545
O7W K1 O3 69.99(17) . 1_545
O4 K1 O3 136.85(17) . 1_545
O6 K1 O3 111.71(16) 2_655 1_545
O6 K1 O3 138.84(17) . 1_545
O7 K1 O3 96.46(17) . 1_545
O4W K1 O1W 119.38(18) . 2_655
O7W K1 O1W 119.89(19) . 2_655
O4 K1 O1W 152.96(17) . 2_655
O6 K1 O1W 58.26(15) 2_655 2_655
O6 K1 O1W 90.07(15) . 2_655
O7 K1 O1W 54.88(15) . 2_655
O3 K1 O1W 69.05(16) 1_545 2_655
O4W K1 C9 160.0(2) . .
O7W K1 C9 84.64(19) . .
O4 K1 C9 83.07(16) . .
O6 K1 C9 91.00(17) 2_655 .
O6 K1 C9 23.07(16) . .
O7 K1 C9 23.16(17) . .
O3 K1 C9 115.86(19) 1_545 .
O1W K1 C9 75.97(17) 2_655 .
O4W K1 C9 73.4(2) . 2_655
O7W K1 C9 162.0(2) . 2_655
O4 K1 C9 89.02(17) . 2_655
O6 K1 C9 19.98(15) 2_655 2_655
O6 K1 C9 84.97(16) . 2_655
O7 K1 C9 101.83(18) . 2_655
O3 K1 C9 122.06(17) 1_545 2_655
O1W K1 C9 78.03(16) 2_655 2_655
C9 K1 C9 99.66(17) . 2_655
O4W K1 K1 117.90(17) . 2_655
O7W K1 K1 134.17(15) . 2_655
O4 K1 K1 84.07(12) . 2_655
O6 K1 K1 41.92(11) 2_655 2_655
O6 K1 K1 41.04(10) . 2_655
O7 K1 K1 58.80(13) . 2_655
O3 K1 K1 138.73(14) 1_545 2_655
O1W K1 K1 69.69(12) 2_655 2_655
C9 K1 K1 52.56(14) . 2_655
C9 K1 K1 47.10(13) 2_655 2_655
O4W K1 Nd1 110.80(15) . .
O7W K1 Nd1 76.68(13) . .
O4 K1 Nd1 33.14(10) . .
O6 K1 Nd1 100.87(12) 2_655 .
O6 K1 Nd1 32.88(10) . .
O7 K1 Nd1 73.15(11) . .
O3 K1 Nd1 145.29(12) 1_545 .
O1W K1 Nd1 122.94(12) 2_655 .
C9 K1 Nd1 50.01(13) . .
C9 K1 Nd1 92.63(13) 2_655 .
K1 K1 Nd1 63.86(4) 2_655 .
O4W K1 H8W 18.1(5) . .
O7W K1 H8W 88.4(15) . .
O4 K1 H8W 60.3(6) . .
O6 K1 H8W 95.4(15) 2_655 .
O6 K1 H8W 122.4(10) . .
O7 K1 H8W 166.4(7) . .
O3 K1 H8W 95.2(13) 1_545 .
O1W K1 H8W 136.9(7) 2_655 .
C9 K1 H8W 143.2(7) . .
C9 K1 H8W 77.6(16) 2_655 .
K1 K1 H8W 115.0(16) 2_655 .
Nd1 K1 H8W 93.2(7) . .
O4W K1 H14W 103.9(14) . .
O7W K1 H14W 16.5(7) . .
O4 K1 H14W 62.2(12) . .
O6 K1 H14W 160.4(7) 2_655 .
O6 K1 H14W 77.8(8) . .
O7 K1 H14W 82.3(14) . .
O3 K1 H14W 85.8(8) 1_545 .
O1W K1 H14W 125.1(15) 2_655 .
C9 K1 H14W 72.7(12) . .
C9 K1 H14W 150.6(10) 2_655 .
K1 K1 H14W 118.7(8) 2_655 .
Nd1 K1 H14W 60.3(7) . .
H8W K1 H14W 91.6(19) . .
O2W K2 O8W 88.9(3) . .
O2W K2 O9 148.4(2) . 2_656
O8W K2 O9 86.5(2) . 2_656
O2W K2 O7W 129.6(2) . .
O8W K2 O7W 76.1(2) . .
O9 K2 O7W 79.30(19) 2_656 .
O2W K2 O5 71.4(2) . 2_556
O8W K2 O5 127.2(2) . 2_556
O9 K2 O5 86.8(2) 2_656 2_556
O7W K2 O5 152.29(19) . 2_556
O2W K2 O2W 98.6(2) . 2_556
O8W K2 O2W 159.4(2) . 2_556
O9 K2 O2W 96.58(19) 2_656 2_556
O7W K2 O2W 84.5(2) . 2_556
O5 K2 O2W 73.3(2) 2_556 2_556
O2W K2 K2 51.21(19) . 2_556
O8W K2 K2 136.3(2) . 2_556
O9 K2 K2 136.40(16) 2_656 2_556
O7W K2 K2 113.45(17) . 2_556
O5 K2 K2 62.39(17) 2_556 2_556
O2W K2 K2 47.35(15) 2_556 2_556
O2W K2 K1 114.43(16) . .
O8W K2 K1 98.24(17) . .
O9 K2 K1 97.12(13) 2_656 .
O7W K2 K1 27.76(14) . .
O5 K2 K1 134.55(15) 2_556 .
O2W K2 K1 61.21(15) 2_556 .
K2 K2 K1 85.88(7) 2_556 .
O2W K2 H4W 16.6(7) . .
O8W K2 H4W 90.3(15) . .
O9 K2 H4W 132.1(8) 2_656 .
O7W K2 H4W 145.5(9) . .
O5 K2 H4W 58.2(11) 2_556 .
O2W K2 H4W 102.3(15) 2_556 .
K2 K2 H4W 57.0(14) 2_556 .
K1 K2 H4W 130.5(8) . .
O2W K2 H14W 116.9(10) . .
O8W K2 H14W 63.9(11) . .
O9 K2 H14W 88.7(12) 2_656 .
O7W K2 H14W 15.6(7) . .
O5 K2 H14W 167.6(8) 2_556 .
O2W K2 H14W 95.7(12) 2_556 .
K2 K2 H14W 114.6(15) 2_556 .
K1 K2 H14W 34.9(12) . .
H4W K2 H14W 131.6(14) . .
O1 Nd1 O1 66.77(18) 2_665 .
O1 Nd1 O6 90.50(17) 2_665 .
O1 Nd1 O6 140.10(17) . .
O1 Nd1 O8 124.76(17) 2_665 .
O1 Nd1 O8 142.41(18) . .
O6 Nd1 O8 77.46(18) . .
O1 Nd1 O2 84.47(17) 2_665 .
O1 Nd1 O2 73.81(17) . .
O6 Nd1 O2 138.81(17) . .
O8 Nd1 O2 72.34(18) . .
O1 Nd1 O4 153.82(18) 2_665 .
O1 Nd1 O4 109.40(16) . .
O6 Nd1 O4 76.52(16) . .
O8 Nd1 O4 75.03(17) . .
O2 Nd1 O4 120.23(17) . .
O1 Nd1 O1W 83.35(18) 2_665 .
O1 Nd1 O1W 74.22(18) . .
O6 Nd1 O1W 70.77(19) . .
O8 Nd1 O1W 137.68(18) . .
O2 Nd1 O1W 148.03(19) . .
O4 Nd1 O1W 70.98(19) . .
O1 Nd1 N1 128.25(16) 2_665 .
O1 Nd1 N1 64.92(16) . .
O6 Nd1 N1 139.83(17) . .
O8 Nd1 N1 86.26(18) . .
O2 Nd1 N1 65.39(17) . .
O4 Nd1 N1 63.79(16) . .
O1W Nd1 N1 100.3(2) . .
O1 Nd1 N2 65.14(16) 2_665 .
O1 Nd1 N2 125.34(16) . .
O6 Nd1 N2 63.78(17) . .
O8 Nd1 N2 61.17(17) . .
O2 Nd1 N2 77.21(17) . .
O4 Nd1 N2 125.23(17) . .
O1W Nd1 N2 123.0(2) . .
N1 Nd1 N2 136.64(17) . .
O1 Nd1 Nd1 33.82(11) 2_665 2_665
O1 Nd1 Nd1 32.95(11) . 2_665
O6 Nd1 Nd1 118.02(13) . 2_665
O8 Nd1 Nd1 144.83(12) . 2_665
O2 Nd1 Nd1 76.94(13) . 2_665
O4 Nd1 Nd1 137.08(13) . 2_665
O1W Nd1 Nd1 76.51(13) . 2_665
N1 Nd1 Nd1 96.30(12) . 2_665
N2 Nd1 Nd1 95.83(12) . 2_665
O1 Nd1 K1 129.09(12) 2_665 .
O1 Nd1 K1 140.69(12) . .
O6 Nd1 K1 39.42(12) . .
O8 Nd1 K1 64.66(13) . .
O2 Nd1 K1 135.63(13) . .
O4 Nd1 K1 38.40(12) . .
O1W Nd1 K1 73.04(13) . .
N1 Nd1 K1 100.44(12) . .
N2 Nd1 K1 90.99(12) . .
Nd1 Nd1 K1 147.34(3) 2_665 .
O1 Nd1 K1 74.87(12) 2_665 2_655
O1 Nd1 K1 107.08(12) . 2_655
O6 Nd1 K1 33.22(12) . 2_655
O8 Nd1 K1 110.48(13) . 2_655
O2 Nd1 K1 156.49(13) . 2_655
O4 Nd1 K1 82.19(12) . 2_655
O1W Nd1 K1 40.99(16) . 2_655
N1 Nd1 K1 137.08(12) . 2_655
N2 Nd1 K1 83.92(12) . 2_655
Nd1 Nd1 K1 91.34(3) 2_665 2_655
K1 Nd1 K1 57.62(4) . 2_655

loop_
_geom_bond_atom_site_label_1
_geom_bond_atom_site_label_2
_geom_bond_distance
_geom_bond_site_symmetry_2
C1 N1 1.484(9) .
C1 C2 1.532(9) .
C1 H1A 0.97 .
C1 H1B 0.97 .
C2 O1 1.403(8) .
C2 C3 1.525(10) 2_665
C2 H2 0.98 .
C3 N2 1.481(9) .
C3 C2 1.525(10) 2_665
C3 H3A 0.97 .
C3 H3B 0.97 .
C4 N1 1.475(9) .
C4 C5 1.519(11) .
C4 H4A 0.97 .
C4 H4B 0.97 .
C5 O2 1.245(9) .
C5 O3 1.247(9) .
C6 N1 1.473(9) .
C6 C7 1.515(10) .
C6 H6A 0.97 .
C6 H6B 0.97 .
C7 O5 1.245(9) .
C7 O4 1.259(9) .
C8 N2 1.483(9) .
C8 C9 1.515(10) .
C8 H8A 0.97 .
C8 H8B 0.97 .
C9 O6 1.250(9) .
C9 O7 1.254(9) .
C9 K1 3.187(8) .
C9 K1 3.455(8) 2_655
C10 N2 1.465(9) .
C10 C11 1.514(10) .
C10 H10A 0.97 .
C10 H10B 0.97 .
C11 O9 1.244(9) .
C11 O8 1.269(9) .
N1 Nd1 2.691(5) .
N2 Nd1 2.802(6) .
O1 Nd1 2.325(4) 2_665
O1 Nd1 2.379(5) .
O2 Nd1 2.476(5) .
O1W Nd1 2.556(6) .
O1W K1 3.119(7) 2_655
O1W H1W 0.85(2) .
O1W H2W 0.84(2) .
O3 K1 3.095(8) 1_565
O2W K2 2.720(7) .
O2W K2 2.882(9) 2_556
O2W H4W 0.85(2) .
O2W H5W 0.85(2) .
O4 Nd1 2.497(5) .
O4 K1 2.837(5) .
O3W H6W 0.85(2) .
O3W H7W 0.85(2) .
O5 K2 2.826(6) 2_556
O4W K1 2.666(7) .
O4W H8W 0.85(2) .
O4W H9W 0.85(2) .
O6 Nd1 2.468(5) .
O6 K1 2.838(5) 2_655
O6 K1 2.888(6) .
O5W H10W 0.85(2) .
O5W H11W 0.85(2) .
O7 K1 2.968(7) .
O6W H12W 0.85(2) .
O6W H13W 0.85(2) .
O8 Nd1 2.475(5) .
O7W K1 2.774(7) .
O7W K2 2.791(7) .
O7W H14W 0.85(2) .
O7W H15W 0.85(2) .
O9 K2 2.761(6) 2_656
O8W K2 2.725(8) .
O8W H16W 0.85(2) .
O8W H17W 0.84(2) .
K1 O6 2.838(5) 2_655
K1 O3 3.095(8) 1_545
K1 O1W 3.119(7) 2_655
K1 C9 3.455(8) 2_655
K1 K1 4.290(4) 2_655
K1 Nd1 4.3319(18) .
K1 H8W 2.71(8) .
K1 H14W 2.97(7) .
K2 O9 2.761(6) 2_656
K2 O5 2.826(6) 2_556
K2 O2W 2.882(9) 2_556
K2 K2 3.656(4) 2_556
K2 H4W 2.94(7) .
K2 H14W 3.08(7) .
Nd1 O1 2.325(4) 2_665
Nd1 Nd1 3.9283(8) 2_665
Nd1 K1 4.5598(18) 2_655

loop_
_geom_hbond_atom_site_label_D
_geom_hbond_atom_site_label_H
_geom_hbond_atom_site_label_A
_geom_hbond_site_symmetry_A
_geom_hbond_distance_DH
_geom_hbond_distance_HA
_geom_hbond_distance_DA
_geom_hbond_angle_DHA
O1W H1W O2 2_665 0.85(2) 2.10(4) 2.877(8) 153(7)
O1W H2W O7 2_655 0.84(2) 2.02(4) 2.808(8) 156(7)
O2W H4W O4W 2_556 0.85(2) 1.99(3) 2.822(10) 169(8)
O2W H5W O3W 2_556 0.85(2) 2.05(3) 2.865(10) 161(8)
O3W H6W O9 2_656 0.85(2) 1.91(3) 2.747(9) 168(8)
O3W H7W O3 1_545 0.85(2) 2.04(4) 2.809(10) 151(7)
O4W H8W O5 . 0.85(2) 1.91(3) 2.720(9) 161(8)
O4W H9W O6W 1_455 0.85(2) 1.88(3) 2.695(10) 161(8)
O5W H10W O3W 2_646 0.85(2) 1.99(2) 2.829(11) 174(8)
O5W H11W O3 1_545 0.85(2) 1.93(2) 2.783(10) 175(8)
O6W H12W O7 . 0.85(2) 1.86(2) 2.713(10) 175(8)
O6W H13W O5W . 0.85(2) 1.95(2) 2.802(12) 180(9)
O7W H14W O8 . 0.85(2) 1.93(3) 2.767(8) 170(8)
O7W H15W O8W 2_656 0.85(2) 2.12(3) 2.949(11) 164(8)
O8W H16W O9 . 0.85(2) 2.06(4) 2.839(9) 152(7)
O8W H17W O5W 2_656 0.84(2) 1.99(3) 2.800(11) 162(8)
